data_2233744
loop_
_publ_author_name
'Shahverdizadeh, Gholam Hossein'
'Ng, Seik Weng'
'Tiekink, Edward R. T.'
'Mirtamizdoust, Babak'

_publ_section_title
;
 Di-\m-chlorido-bis[(1,10-phenanthroline-\k^2^<i>N</i>,<i>N</i>')(trichloroacetato-\k<i>O</i>)copper(II)]
;
_journal_coeditor_code BT5807
_journal_issue 3
_journal_name_full 'Acta Crystallographica Section E'
_journal_page_first m242
_journal_page_last m243
_journal_paper_doi 10.1107/S1600536812003947
_journal_volume 68
_journal_year 2012
_chemical_formula_iupac '[Cu2 (C2 Cl3 O2)2 Cl2 (C12 H8 N2)2]'
_chemical_formula_moiety 'C28 H16 Cl8 Cu2 N4 O4'
_chemical_formula_sum 'C28 H16 Cl8 Cu2 N4 O4'
_chemical_formula_weight 883.15
_chemical_name_systematic
;
Di-\m-chlorido-bis[(1,10-phenanthroline-
\k^2^<i>N</i>,<i>N</i>')(trichloroacetato-\k<i>O</i>)copper(II)]
;
_space_group_IT_number 14
_symmetry_cell_setting monoclinic
_symmetry_space_group_name_Hall '-P 2yn'
_symmetry_space_group_name_H-M 'P 1 21/n 1'
_atom_sites_solution_hydrogens geom
_atom_sites_solution_primary direct
_atom_sites_solution_secondary difmap
_audit_creation_method SHELXL97
_cell_angle_alpha 90.00
_cell_angle_beta 115.269(3)
_cell_angle_gamma 90.00
_cell_formula_units_Z 2
_cell_length_a 9.2961(2)
_cell_length_b 17.3529(2)
_cell_length_c 10.6201(2)
_cell_measurement_reflns_used 7160
_cell_measurement_temperature 100(2)
_cell_measurement_theta_max 76.3751
_cell_measurement_theta_min 4.6004
_cell_volume 1549.25(6)
_computing_cell_refinement 'CrysAlis PRO (Agilent, 2010)'
_computing_data_collection 'CrysAlis PRO (Agilent, 2010)'
_computing_data_reduction 'CrysAlis PRO (Agilent, 2010)'
_computing_molecular_graphics
;
ORTEP-3 (Farrugia, 1997) and DIAMOND (Brandenburg, 2006)
;
_computing_publication_material 'publCIF (Westrip, 2010)'
_computing_structure_refinement 'SHELXL97 (Sheldrick, 2008)'
_computing_structure_solution 'SHELXS97 (Sheldrick, 2008)'
_diffrn_ambient_temperature 100(2)
_diffrn_detector_area_resol_mean 10.4041
_diffrn_measured_fraction_theta_full 0.991
_diffrn_measured_fraction_theta_max 0.991
_diffrn_measurement_device_type 'Agilent SuperNova Dual diffractometer with Atlas detector'
_diffrn_measurement_method \w
_diffrn_radiation_monochromator mirror
_diffrn_radiation_source 'SuperNova (Cu) X-ray Source'
_diffrn_radiation_type CuK\a
_diffrn_radiation_wavelength 1.54184
_diffrn_reflns_av_R_equivalents 0.0188
_diffrn_reflns_av_sigmaI/netI 0.0164
_diffrn_reflns_limit_h_max 11
_diffrn_reflns_limit_h_min -6
_diffrn_reflns_limit_k_max 21
_diffrn_reflns_limit_k_min -21
_diffrn_reflns_limit_l_max 11
_diffrn_reflns_limit_l_min -13
_diffrn_reflns_number 11808
_diffrn_reflns_theta_full 76.57
_diffrn_reflns_theta_max 76.57
_diffrn_reflns_theta_min 5.10
_diffrn_standards_decay_% 0
_diffrn_standards_interval_count 0
_diffrn_standards_interval_time 0
_diffrn_standards_number 0
_exptl_absorpt_coefficient_mu 8.429
_exptl_absorpt_correction_T_max 0.6779
_exptl_absorpt_correction_T_min 0.3645
_exptl_absorpt_correction_type multi-scan
_exptl_absorpt_process_details '(CrysAlis PRO; Agilent, 2010)'
_exptl_crystal_colour blue
_exptl_crystal_density_diffrn 1.893
_exptl_crystal_density_method 'not measured'
_exptl_crystal_description chip
_exptl_crystal_F_000 876
_exptl_crystal_size_max 0.15
_exptl_crystal_size_mid 0.10
_exptl_crystal_size_min 0.05
_refine_diff_density_max 0.522
_refine_diff_density_min -0.457
_refine_ls_extinction_method none
_refine_ls_goodness_of_fit_ref 1.049
_refine_ls_hydrogen_treatment constr
_refine_ls_matrix_type full
_refine_ls_number_parameters 208
_refine_ls_number_reflns 3233
_refine_ls_number_restraints 0
_refine_ls_restrained_S_all 1.049
_refine_ls_R_factor_all 0.0271
_refine_ls_R_factor_gt 0.0255
_refine_ls_shift/su_max 0.001
_refine_ls_shift/su_mean 0.001
_refine_ls_structure_factor_coef Fsqd
_refine_ls_weighting_details 'calc w = 1/[\s^2^(Fo^2^)+(0.0394P)^2^+1.2030P] where P=(Fo^2^+2Fc^2^)/3'
_refine_ls_weighting_scheme calc
_refine_ls_wR_factor_gt 0.0690
_refine_ls_wR_factor_ref 0.0701
_reflns_number_gt 3049
_reflns_number_total 3233
_reflns_threshold_expression I>2\s(I)
_cod_data_source_file bt5807.cif
_cod_data_source_block I
_cod_original_cell_volume 1549.25(5)
_cod_original_sg_symbol_H-M 'P 21/n'
_cod_database_code 2233744
_cod_database_fobs_code 2233744

loop_
_symmetry_equiv_pos_as_xyz
'x, y, z'
'-x+1/2, y+1/2, -z+1/2'
'-x, -y, -z'
'x-1/2, -y-1/2, z-1/2'

loop_
_atom_site_type_symbol
_atom_site_label
_atom_site_fract_x
_atom_site_fract_y
_atom_site_fract_z
_atom_site_U_iso_or_equiv
_atom_site_adp_type
_atom_site_calc_flag
_atom_site_refinement_flags
_atom_site_occupancy
_atom_site_symmetry_multiplicity
Cu Cu 0.39736(3) 0.560830(15) 0.55506(3) 0.01748(9) Uani d . 1 1
Cl Cl1 0.34122(6) 0.52569(3) 0.33194(5) 0.02267(11) Uani d . 1 1
Cl Cl2 0.62010(6) 0.73740(3) 0.34999(5) 0.02598(11) Uani d . 1 1
Cl Cl3 0.39347(5) 0.84979(2) 0.34988(5) 0.02186(11) Uani d . 1 1
Cl Cl4 0.65647(5) 0.80961(3) 0.60933(5) 0.02227(11) Uani d . 1 1
O O1 0.51331(16) 0.65057(7) 0.53709(14) 0.0210(3) Uani d . 1 1
O O2 0.28218(16) 0.71570(8) 0.44642(15) 0.0239(3) Uani d . 1 1
N N1 0.24794(19) 0.48328(9) 0.57670(16) 0.0185(3) Uani d . 1 1
N N2 0.41913(18) 0.59423(9) 0.74473(16) 0.0178(3) Uani d . 1 1
C C1 0.2369(2) 0.49090(10) 0.70005(19) 0.0169(3) Uani d . 1 1
C C2 0.1599(2) 0.42989(11) 0.4880(2) 0.0221(4) Uani d . 1 1
H H2 0.1681 0.4236 0.4025 0.027 Uiso calc R 1 1
C C3 0.0548(2) 0.38227(11) 0.5162(2) 0.0248(4) Uani d . 1 1
H H3 -0.0075 0.3450 0.4496 0.030 Uiso calc R 1 1
C C4 0.0421(2) 0.38958(11) 0.6400(2) 0.0237(4) Uani d . 1 1
H H4 -0.0289 0.3578 0.6598 0.028 Uiso calc R 1 1
C C5 0.1367(2) 0.44524(11) 0.7372(2) 0.0202(4) Uani d . 1 1
C C6 0.1352(2) 0.45803(12) 0.8702(2) 0.0241(4) Uani d . 1 1
H H6 0.0657 0.4284 0.8956 0.029 Uiso calc R 1 1
C C7 0.2308(2) 0.51143(12) 0.9603(2) 0.0242(4) Uani d . 1 1
H H7 0.2299 0.5173 1.0489 0.029 Uiso calc R 1 1
C C8 0.3335(2) 0.55923(11) 0.9239(2) 0.0198(4) Uani d . 1 1
C C9 0.4369(2) 0.61606(12) 1.0113(2) 0.0232(4) Uani d . 1 1
H H9 0.4454 0.6235 1.1028 0.028 Uiso calc R 1 1
C C10 0.5252(2) 0.66045(11) 0.9628(2) 0.0241(4) Uani d . 1 1
H H10 0.5952 0.6987 1.0209 0.029 Uiso calc R 1 1
C C11 0.5113(2) 0.64899(11) 0.8271(2) 0.0214(4) Uani d . 1 1
H H11 0.5696 0.6813 0.7934 0.026 Uiso calc R 1 1
C C12 0.3321(2) 0.54982(10) 0.79196(19) 0.0172(3) Uani d . 1 1
C C13 0.4236(2) 0.70725(10) 0.47750(19) 0.0182(4) Uani d . 1 1
C C14 0.5177(2) 0.77358(11) 0.44580(19) 0.0184(3) Uani d . 1 1

loop_
_atom_site_aniso_label
_atom_site_aniso_U_11
_atom_site_aniso_U_22
_atom_site_aniso_U_33
_atom_site_aniso_U_12
_atom_site_aniso_U_13
_atom_site_aniso_U_23
Cu 0.02157(16) 0.01456(15) 0.01898(15) -0.00160(10) 0.01120(12) -0.00039(9)
Cl1 0.0286(2) 0.0222(2) 0.0181(2) 0.00446(17) 0.01078(18) 0.00221(16)
Cl2 0.0307(2) 0.0248(2) 0.0302(2) -0.00004(18) 0.0204(2) -0.00146(18)
Cl3 0.0233(2) 0.0184(2) 0.0213(2) 0.00170(16) 0.00706(18) 0.00467(16)
Cl4 0.0216(2) 0.0225(2) 0.0189(2) -0.00312(16) 0.00503(17) 0.00003(16)
O1 0.0221(7) 0.0157(6) 0.0266(7) 0.0007(5) 0.0118(6) 0.0035(5)
O2 0.0188(7) 0.0208(7) 0.0320(7) -0.0012(5) 0.0108(6) 0.0019(6)
N1 0.0209(7) 0.0157(7) 0.0190(7) -0.0006(6) 0.0086(6) 0.0005(6)
N2 0.0171(7) 0.0166(7) 0.0209(7) -0.0009(6) 0.0091(6) -0.0021(6)
C1 0.0169(8) 0.0159(8) 0.0177(8) 0.0014(7) 0.0072(7) 0.0012(7)
C2 0.0250(10) 0.0192(9) 0.0196(9) -0.0025(7) 0.0072(8) -0.0030(7)
C3 0.0226(9) 0.0186(9) 0.0276(10) -0.0034(7) 0.0054(8) -0.0027(7)
C4 0.0203(9) 0.0185(9) 0.0313(10) -0.0018(7) 0.0100(8) 0.0025(8)
C5 0.0187(9) 0.0175(9) 0.0236(9) 0.0008(7) 0.0082(8) 0.0040(7)
C6 0.0254(10) 0.0244(9) 0.0273(10) 0.0016(8) 0.0157(9) 0.0063(8)
C7 0.0280(10) 0.0263(10) 0.0226(9) 0.0039(8) 0.0149(8) 0.0032(8)
C8 0.0192(9) 0.0203(9) 0.0190(9) 0.0046(7) 0.0074(7) 0.0001(7)
C9 0.0210(9) 0.0254(10) 0.0212(9) 0.0051(7) 0.0072(8) -0.0047(7)
C10 0.0183(9) 0.0230(9) 0.0276(10) 0.0010(7) 0.0064(8) -0.0087(8)
C11 0.0182(9) 0.0180(9) 0.0284(10) -0.0005(7) 0.0103(8) -0.0046(7)
C12 0.0162(8) 0.0164(8) 0.0195(8) 0.0016(7) 0.0080(7) 0.0003(7)
C13 0.0219(9) 0.0163(8) 0.0175(8) -0.0015(7) 0.0094(7) -0.0017(7)
C14 0.0185(8) 0.0180(8) 0.0191(8) 0.0007(7) 0.0083(7) 0.0007(7)

loop_
_atom_type_symbol
_atom_type_description
_atom_type_scat_dispersion_real
_atom_type_scat_dispersion_imag
_atom_type_scat_source
C C 0.0181 0.0091 'International Tables Vol C Tables 4.2.6.8 and 6.1.1.4'
H H 0.0000 0.0000 'International Tables Vol C Tables 4.2.6.8 and 6.1.1.4'
N N 0.0311 0.0180 'International Tables Vol C Tables 4.2.6.8 and 6.1.1.4'
O O 0.0492 0.0322 'International Tables Vol C Tables 4.2.6.8 and 6.1.1.4'
Cl Cl 0.3639 0.7018 'International Tables Vol C Tables 4.2.6.8 and 6.1.1.4'
Cu Cu -1.9646 0.5888 'International Tables Vol C Tables 4.2.6.8 and 6.1.1.4'

loop_
_geom_angle_atom_site_label_1
_geom_angle_atom_site_label_2
_geom_angle_atom_site_label_3
_geom_angle_site_symmetry_3
_geom_angle
O1 Cu N1 . 168.83(6)
O1 Cu N2 . 92.53(6)
N1 Cu N2 . 81.87(6)
O1 Cu Cl1 . 90.15(4)
N1 Cu Cl1 . 94.40(5)
N2 Cu Cl1 . 173.20(5)
O1 Cu Cl1 3_666 93.33(4)
N1 Cu Cl1 3_666 96.47(5)
N2 Cu Cl1 3_666 91.64(5)
Cl1 Cu Cl1 3_666 94.440(17)
Cu Cl1 Cu 3_666 85.560(17)
C13 O1 Cu . 113.24(12)
C2 N1 C1 . 118.26(16)
C2 N1 Cu . 129.20(13)
C1 N1 Cu . 112.51(12)
C11 N2 C12 . 118.75(16)
C11 N2 Cu . 128.60(13)
C12 N2 Cu . 112.52(12)
N1 C1 C5 . 123.17(17)
N1 C1 C12 . 116.54(16)
C5 C1 C12 . 120.28(17)
N1 C2 C3 . 122.30(18)
N1 C2 H2 . 118.9
C3 C2 H2 . 118.9
C4 C3 C2 . 120.00(18)
C4 C3 H3 . 120.0
C2 C3 H3 . 120.0
C3 C4 C5 . 118.77(18)
C3 C4 H4 . 120.6
C5 C4 H4 . 120.6
C1 C5 C4 . 117.49(18)
C1 C5 C6 . 118.44(18)
C4 C5 C6 . 124.07(18)
C7 C6 C5 . 121.42(18)
C7 C6 H6 . 119.3
C5 C6 H6 . 119.3
C6 C7 C8 . 120.98(18)
C6 C7 H7 . 119.5
C8 C7 H7 . 119.5
C12 C8 C9 . 116.77(18)
C12 C8 C7 . 118.51(18)
C9 C8 C7 . 124.72(18)
C10 C9 C8 . 119.49(18)
C10 C9 H9 . 120.3
C8 C9 H9 . 120.3
C9 C10 C11 . 119.75(18)
C9 C10 H10 . 120.1
C11 C10 H10 . 120.1
N2 C11 C10 . 121.87(18)
N2 C11 H11 . 119.1
C10 C11 H11 . 119.1
N2 C12 C8 . 123.27(17)
N2 C12 C1 . 116.50(16)
C8 C12 C1 . 120.23(17)
O2 C13 O1 . 129.09(18)
O2 C13 C14 . 119.30(16)
O1 C13 C14 . 111.59(16)
C13 C14 Cl3 . 112.75(13)
C13 C14 Cl2 . 110.35(12)
Cl3 C14 Cl2 . 108.20(10)
C13 C14 Cl4 . 106.71(12)
Cl3 C14 Cl4 . 108.88(10)
Cl2 C14 Cl4 . 109.93(10)

loop_
_geom_bond_atom_site_label_1
_geom_bond_atom_site_label_2
_geom_bond_site_symmetry_2
_geom_bond_distance
_geom_bond_publ_flag
Cu O1 . 1.9491(13) y
Cu N1 . 2.0163(16) y
Cu N2 . 2.0214(16) y
Cu Cl1 . 2.2811(5) y
Cu Cl1 3_666 2.6666(5) y
Cl1 Cu 3_666 2.6666(5) ?
Cl2 C14 . 1.7785(19) ?
Cl3 C14 . 1.7652(19) ?
Cl4 C14 . 1.7772(19) ?
O1 C13 . 1.270(2) ?
O2 C13 . 1.220(2) ?
N1 C2 . 1.326(2) ?
N1 C1 . 1.363(2) ?
N2 C11 . 1.328(2) ?
N2 C12 . 1.359(2) ?
C1 C5 . 1.402(3) ?
C1 C12 . 1.430(2) ?
C2 C3 . 1.406(3) ?
C2 H2 . 0.9500 ?
C3 C4 . 1.375(3) ?
C3 H3 . 0.9500 ?
C4 C5 . 1.413(3) ?
C4 H4 . 0.9500 ?
C5 C6 . 1.436(3) ?
C6 C7 . 1.356(3) ?
C6 H6 . 0.9500 ?
C7 C8 . 1.437(3) ?
C7 H7 . 0.9500 ?
C8 C12 . 1.405(3) ?
C8 C9 . 1.413(3) ?
C9 C10 . 1.375(3) ?
C9 H9 . 0.9500 ?
C10 C11 . 1.405(3) ?
C10 H10 . 0.9500 ?
C11 H11 . 0.9500 ?
C13 C14 . 1.567(3) ?

loop_
_geom_hbond_atom_site_label_D
_geom_hbond_atom_site_label_H
_geom_hbond_atom_site_label_A
_geom_hbond_site_symmetry_A
_geom_hbond_distance_DH
_geom_hbond_distance_HA
_geom_hbond_distance_DA
_geom_hbond_angle_DHA
C2 H2 Cl3 2_545 0.95 2.80 3.679(2) 154
C4 H4 O2 3_566 0.95 2.49 3.302(3) 144
C7 H7 Cl1 1_556 0.95 2.73 3.638(2) 159

loop_
_geom_torsion_atom_site_label_1
_geom_torsion_atom_site_label_2
_geom_torsion_atom_site_label_3
_geom_torsion_atom_site_label_4
_geom_torsion_site_symmetry_1
_geom_torsion_site_symmetry_4
_geom_torsion
O1 Cu Cl1 Cu . 3_666 93.35(4)
N1 Cu Cl1 Cu . 3_666 -96.86(5)
Cl1 Cu Cl1 Cu 3_666 3_666 0.0
N1 Cu O1 C13 . . -31.8(4)
N2 Cu O1 C13 . . -91.39(13)
Cl1 Cu O1 C13 . . 82.36(12)
Cl1 Cu O1 C13 3_666 . 176.82(12)
O1 Cu N1 C2 . . 117.1(3)
N2 Cu N1 C2 . . 177.57(18)
Cl1 Cu N1 C2 . . 3.29(17)
Cl1 Cu N1 C2 3_666 . -91.69(17)
O1 Cu N1 C1 . . -60.8(4)
N2 Cu N1 C1 . . -0.31(13)
Cl1 Cu N1 C1 . . -174.59(12)
Cl1 Cu N1 C1 3_666 . 90.43(12)
O1 Cu N2 C11 . . -12.19(17)
N1 Cu N2 C11 . . 177.52(17)
Cl1 Cu N2 C11 3_666 . 81.21(16)
O1 Cu N2 C12 . . 171.92(13)
N1 Cu N2 C12 . . 1.63(12)
Cl1 Cu N2 C12 3_666 . -94.68(12)
C2 N1 C1 C5 . . -0.2(3)
Cu N1 C1 C5 . . 177.90(14)
C2 N1 C1 C12 . . -179.17(17)
Cu N1 C1 C12 . . -1.0(2)
C1 N1 C2 C3 . . 1.0(3)
Cu N1 C2 C3 . . -176.75(14)
N1 C2 C3 C4 . . -0.8(3)
C2 C3 C4 C5 . . -0.3(3)
N1 C1 C5 C4 . . -0.8(3)
C12 C1 C5 C4 . . 178.13(17)
N1 C1 C5 C6 . . 179.71(17)
C12 C1 C5 C6 . . -1.4(3)
C3 C4 C5 C1 . . 1.0(3)
C3 C4 C5 C6 . . -179.53(19)
C1 C5 C6 C7 . . -1.7(3)
C4 C5 C6 C7 . . 178.81(19)
C5 C6 C7 C8 . . 2.2(3)
C6 C7 C8 C12 . . 0.4(3)
C6 C7 C8 C9 . . -179.89(19)
C12 C8 C9 C10 . . 2.3(3)
C7 C8 C9 C10 . . -177.43(19)
C8 C9 C10 C11 . . 0.2(3)
C12 N2 C11 C10 . . 2.1(3)
Cu N2 C11 C10 . . -173.53(14)
C9 C10 C11 N2 . . -2.5(3)
C11 N2 C12 C8 . . 0.5(3)
Cu N2 C12 C8 . . 176.88(14)
C11 N2 C12 C1 . . -179.01(16)
Cu N2 C12 C1 . . -2.7(2)
C9 C8 C12 N2 . . -2.7(3)
C7 C8 C12 N2 . . 177.00(17)
C9 C8 C12 C1 . . 176.80(17)
C7 C8 C12 C1 . . -3.5(3)
N1 C1 C12 N2 . . 2.5(2)
C5 C1 C12 N2 . . -176.45(16)
N1 C1 C12 C8 . . -177.04(16)
C5 C1 C12 C8 . . 4.0(3)
Cu O1 C13 O2 . . 9.5(3)
Cu O1 C13 C14 . . -171.79(11)
O2 C13 C14 Cl3 . . -6.2(2)
O1 C13 C14 Cl3 . . 174.97(13)
O2 C13 C14 Cl2 . . -127.31(16)
O1 C13 C14 Cl2 . . 53.85(18)
O2 C13 C14 Cl4 . . 113.29(17)
O1 C13 C14 Cl4 . . -65.55(17)
